data_2229677
loop_
_publ_author_name
'Ahmad, Neman'
'Tahir, M. Nawaz'
'Khan, Misbahul Ain'
'Ather, Abdul Qayyum'
'Khan, Muhammad Naeem'

_publ_section_title
;
 3,4-Dimethyl-1-phenylpyrano[2,3-<i>c</i>]pyrazol-6(1<i>H</i>)-one
;
_journal_coeditor_code HB5827
_journal_issue 4
_journal_name_full 'Acta Crystallographica Section E'
_journal_page_first o1021
_journal_paper_doi 10.1107/S1600536811011317
_journal_volume 67
_journal_year 2011
_chemical_formula_iupac 'C14 H12 N2 O2'
_chemical_formula_moiety 'C14 H12 N2 O2'
_chemical_formula_sum 'C14 H12 N2 O2'
_chemical_formula_weight 240.26
_chemical_name_systematic
;
3,4-Dimethyl-1-phenylpyrano[2,3-<i>c</i>]pyrazol-6(1<i>H</i>)-one
;
_space_group_IT_number 15
_symmetry_cell_setting monoclinic
_symmetry_space_group_name_Hall '-C 2yc'
_symmetry_space_group_name_H-M 'C 1 2/c 1'
_atom_sites_solution_hydrogens geom
_atom_sites_solution_primary direct
_atom_sites_solution_secondary difmap
_audit_creation_method SHELXL-97
_cell_angle_alpha 90
_cell_angle_beta 120.965(2)
_cell_angle_gamma 90
_cell_formula_units_Z 8
_cell_length_a 15.1231(9)
_cell_length_b 13.3558(8)
_cell_length_c 13.8684(8)
_cell_measurement_reflns_used 1382
_cell_measurement_temperature 296(2)
_cell_measurement_theta_max 25.25
_cell_measurement_theta_min 2.23
_cell_volume 2401.9(3)
_computing_cell_refinement 'SAINT (Bruker, 2009)'
_computing_data_collection 'APEX2 (Bruker, 2009)'
_computing_data_reduction 'SAINT (Bruker, 2009)'
_computing_molecular_graphics 'ORTEP-3 for Windows (Farrugia, 1997) and PLATON (Spek, 2009)'
_computing_publication_material
;
WinGX (Farrugia, 1999) and PLATON (Spek, 2009)
;
_computing_structure_refinement 'SHELXL97 (Sheldrick, 2008)'
_computing_structure_solution 'SHELXS97 (Sheldrick, 2008)'
_diffrn_ambient_temperature 296(2)
_diffrn_detector_area_resol_mean 8.10
_diffrn_measured_fraction_theta_full 0.999
_diffrn_measured_fraction_theta_max 0.999
_diffrn_measurement_device_type 'Bruker Kappa APEXII CCD'
_diffrn_measurement_method \w
_diffrn_radiation_monochromator graphite
_diffrn_radiation_source 'fine-focus sealed tube'
_diffrn_radiation_type MoK\a
_diffrn_radiation_wavelength 0.71073
_diffrn_reflns_av_R_equivalents 0.0323
_diffrn_reflns_av_sigmaI/netI 0.0346
_diffrn_reflns_limit_h_max 14
_diffrn_reflns_limit_h_min -18
_diffrn_reflns_limit_k_max 16
_diffrn_reflns_limit_k_min -15
_diffrn_reflns_limit_l_max 16
_diffrn_reflns_limit_l_min -9
_diffrn_reflns_number 9214
_diffrn_reflns_theta_full 25.25
_diffrn_reflns_theta_max 25.25
_diffrn_reflns_theta_min 2.23
_diffrn_standards_number 0
_exptl_absorpt_coefficient_mu 0.091
_exptl_absorpt_correction_T_max 0.982
_exptl_absorpt_correction_T_min 0.975
_exptl_absorpt_correction_type multi-scan
_exptl_absorpt_process_details '(SADABS; Bruker, 2005)'
_exptl_crystal_colour 'light brown'
_exptl_crystal_density_diffrn 1.329
_exptl_crystal_density_method 'not measured'
_exptl_crystal_description rod
_exptl_crystal_F_000 1008
_exptl_crystal_size_max 0.35
_exptl_crystal_size_mid 0.25
_exptl_crystal_size_min 0.25
_refine_diff_density_max 0.149
_refine_diff_density_min -0.191
_refine_ls_goodness_of_fit_ref 1.021
_refine_ls_hydrogen_treatment constr
_refine_ls_matrix_type full
_refine_ls_number_parameters 165
_refine_ls_number_reflns 2171
_refine_ls_number_restraints 0
_refine_ls_restrained_S_all 1.021
_refine_ls_R_factor_all 0.0783
_refine_ls_R_factor_gt 0.0455
_refine_ls_shift/su_max 0.000
_refine_ls_shift/su_mean 0.000
_refine_ls_structure_factor_coef Fsqd
_refine_ls_weighting_details 'calc w=1/[\s^2^(Fo^2^)+(0.0723P)^2^+0.5405P] where P=(Fo^2^+2Fc^2^)/3'
_refine_ls_weighting_scheme calc
_refine_ls_wR_factor_gt 0.1174
_refine_ls_wR_factor_ref 0.1403
_reflns_number_gt 1382
_reflns_number_total 2171
_reflns_threshold_expression I>2\s(I)
_cod_data_source_file hb5827.cif
_cod_data_source_block I
_cod_original_sg_symbol_H-M 'C 2/c'
_cod_database_code 2229677
_cod_database_fobs_code 2229677

loop_
_symmetry_equiv_pos_site_id
_symmetry_equiv_pos_as_xyz
1 x,y,z
2 -x,y,1/2-z
3 -x,-y,-z
4 x,-y,1/2+z
5 1/2+x,1/2+y,z
6 1/2-x,1/2+y,1/2-z
7 1/2-x,1/2-y,-z
8 1/2+x,1/2-y,1/2+z

loop_
_atom_site_aniso_label
_atom_site_aniso_U_11
_atom_site_aniso_U_22
_atom_site_aniso_U_33
_atom_site_aniso_U_12
_atom_site_aniso_U_13
_atom_site_aniso_U_23
O1 0.0380(8) 0.0474(9) 0.0769(9) 0.0008(6) 0.0203(7) -0.0016(6)
O2 0.0515(10) 0.0514(11) 0.1565(16) 0.0033(8) 0.0259(10) -0.0053(10)
N1 0.0409(9) 0.0431(10) 0.0687(10) 0.0025(8) 0.0245(8) 0.0023(7)
N2 0.0509(12) 0.0454(11) 0.1012(13) -0.0024(8) 0.0325(10) 0.0020(9)
C1 0.0375(11) 0.0555(13) 0.0584(11) 0.0036(9) 0.0201(9) 0.0015(9)
C2 0.0503(13) 0.0581(14) 0.0807(14) 0.0098(11) 0.0272(11) 0.0040(10)
C3 0.0478(14) 0.0753(17) 0.1009(17) 0.0200(13) 0.0282(13) 0.0069(13)
C4 0.0374(12) 0.0844(18) 0.1021(18) 0.0021(13) 0.0191(12) -0.0092(14)
C5 0.0428(13) 0.0728(16) 0.0992(17) -0.0039(12) 0.0249(12) -0.0147(13)
C6 0.0401(12) 0.0550(14) 0.0797(13) 0.0014(10) 0.0243(10) -0.0064(10)
C7 0.0422(11) 0.0434(12) 0.0572(11) 0.0013(9) 0.0238(9) 0.0009(9)
C8 0.0431(12) 0.0519(14) 0.0856(14) 0.0050(11) 0.0208(11) -0.0010(11)
C9 0.0357(11) 0.0631(15) 0.0793(14) 0.0022(10) 0.0201(10) -0.0039(11)
C10 0.0411(11) 0.0572(13) 0.0587(11) -0.0032(9) 0.0228(9) -0.0021(9)
C11 0.0410(11) 0.0496(12) 0.0620(12) -0.0029(9) 0.0244(9) -0.0002(9)
C12 0.0525(13) 0.0489(14) 0.0905(15) -0.0057(10) 0.0331(12) 0.0013(10)
C13 0.0688(17) 0.0521(16) 0.166(3) -0.0132(13) 0.0457(17) -0.0009(15)
C14 0.0444(12) 0.0789(16) 0.0838(14) -0.0161(11) 0.0289(11) -0.0101(12)

loop_
_atom_site_type_symbol
_atom_site_label
_atom_site_fract_x
_atom_site_fract_y
_atom_site_fract_z
_atom_site_U_iso_or_equiv
_atom_site_thermal_displace_type
_atom_site_calc_flag
_atom_site_refinement_flags
_atom_site_occupancy
_atom_site_disorder_assembly
_atom_site_disorder_group
O O1 0.01582(9) 0.63464(9) 0.13521(10) 0.0584(5) Uani . . 1.000 . -16
O O2 -0.07464(12) 0.77525(12) 0.09062(16) 0.0994(7) Uani . . 1.000 . -16
N N1 0.09619(12) 0.47598(11) 0.16813(13) 0.0526(6) Uani . . 1.000 . -16
N N2 0.06513(14) 0.37672(12) 0.14972(16) 0.0689(7) Uani . . 1.000 . -16
C C1 0.20381(14) 0.49922(15) 0.22105(15) 0.0526(7) Uani . . 1.000 . -16
C C2 0.27219(16) 0.42241(17) 0.24254(18) 0.0661(8) Uani . . 1.000 . -16
C C3 0.37688(16) 0.44318(19) 0.2968(2) 0.0794(9) Uani . . 1.000 . -16
C C4 0.41168(17) 0.5391(2) 0.3279(2) 0.0825(9) Uani . . 1.000 . -16
C C5 0.34341(16) 0.61512(19) 0.30539(19) 0.0770(9) Uani . . 1.000 . -16
C C6 0.23861(15) 0.59574(16) 0.25142(17) 0.0613(8) Uani . . 1.000 . -16
C C7 0.01255(14) 0.53448(14) 0.13093(15) 0.0484(7) Uani . . 1.000 . -16
C C8 -0.08080(15) 0.68528(17) 0.08827(18) 0.0659(8) Uani . . 1.000 . -16
C C9 -0.17132(15) 0.62522(17) 0.04570(17) 0.0638(8) Uani . . 1.000 . -16
C C10 -0.17218(14) 0.52456(16) 0.04351(15) 0.0537(7) Uani . . 1.000 . -16
C C11 -0.07438(14) 0.47628(14) 0.08801(16) 0.0519(7) Uani . . 1.000 . -16
C C12 -0.03607(17) 0.37748(16) 0.10228(19) 0.0657(8) Uani . . 1.000 . -16
C C13 -0.0944(2) 0.28099(17) 0.0706(3) 0.1025(13) Uani . . 1.000 . -16
C C14 -0.27056(15) 0.46714(18) -0.00325(19) 0.0709(8) Uani . . 1.000 . -16
H H2 0.24847 0.35727 0.22090 0.0793 Uiso . . 1.000 . -16
H H3 0.42364 0.39162 0.31212 0.0953 Uiso . . 1.000 . -16
H H4 0.48198 0.55248 0.36445 0.0990 Uiso . . 1.000 . -16
H H5 0.36739 0.68028 0.32639 0.0924 Uiso . . 1.000 . -16
H H6 0.19215 0.64766 0.23586 0.0736 Uiso . . 1.000 . -16
H H9 -0.23416 0.65797 0.01749 0.0766 Uiso . . 1.000 . -16
H H13A -0.04834 0.22680 0.08183 0.1536 Uiso . . 1.000 . -16
H H13B -0.14832 0.28336 -0.00699 0.1536 Uiso . . 1.000 . -16
H H13C -0.12397 0.27081 0.11674 0.1536 Uiso . . 1.000 . -16
H H14A -0.32644 0.51265 -0.02276 0.1064 Uiso . . 1.000 . -16
H H14B -0.26542 0.42052 0.05210 0.1064 Uiso . . 1.000 . -16
H H14C -0.28305 0.43135 -0.06914 0.1064 Uiso . . 1.000 . -16

loop_
_atom_type_symbol
_atom_type_description
_atom_type_scat_dispersion_real
_atom_type_scat_dispersion_imag
_atom_type_scat_source
C C 0.0033 0.0016 'International Tables Vol C Tables 4.2.6.8 and 6.1.1.4'
H H 0.0000 0.0000 'International Tables Vol C Tables 4.2.6.8 and 6.1.1.4'
N N 0.0061 0.0033 'International Tables Vol C Tables 4.2.6.8 and 6.1.1.4'
O O 0.0106 0.0060 'International Tables Vol C Tables 4.2.6.8 and 6.1.1.4'

loop_
_geom_angle_atom_site_label_1
_geom_angle_atom_site_label_2
_geom_angle_atom_site_label_3
_geom_angle_site_symmetry_1
_geom_angle_site_symmetry_2
_geom_angle_site_symmetry_3
_geom_angle
_geom_angle_publ_flag
C7 O1 C8 . . . 116.58(17) no
N2 N1 C1 . . . 119.31(17) no
N2 N1 C7 . . . 108.83(18) no
C1 N1 C7 . . . 131.86(16) no
N1 N2 C12 . . . 106.32(18) no
N1 C1 C2 . . . 118.57(18) no
N1 C1 C6 . . . 121.0(2) no
C2 C1 C6 . . . 120.4(2) no
C1 C2 C3 . . . 119.3(2) no
C2 C3 C4 . . . 120.3(2) no
C3 C4 C5 . . . 120.1(3) no
C4 C5 C6 . . . 120.4(2) no
C1 C6 C5 . . . 119.5(2) no
O1 C7 N1 . . . 123.92(19) no
O1 C7 C11 . . . 126.2(2) no
N1 C7 C11 . . . 109.87(17) no
O1 C8 O2 . . . 114.4(2) no
O1 C8 C9 . . . 117.49(19) no
O2 C8 C9 . . . 128.1(2) no
C8 C9 C10 . . . 124.6(2) no
C9 C10 C11 . . . 116.4(2) no
C9 C10 C14 . . . 121.3(2) no
C11 C10 C14 . . . 122.28(19) no
C7 C11 C10 . . . 118.64(18) no
C7 C11 C12 . . . 103.7(2) no
C10 C11 C12 . . . 137.7(2) no
N2 C12 C11 . . . 111.3(2) no
N2 C12 C13 . . . 119.9(2) no
C11 C12 C13 . . . 128.8(3) no
C1 C2 H2 . . . 120.00 no
C3 C2 H2 . . . 120.00 no
C2 C3 H3 . . . 120.00 no
C4 C3 H3 . . . 120.00 no
C3 C4 H4 . . . 120.00 no
C5 C4 H4 . . . 120.00 no
C4 C5 H5 . . . 120.00 no
C6 C5 H5 . . . 120.00 no
C1 C6 H6 . . . 120.00 no
C5 C6 H6 . . . 120.00 no
C8 C9 H9 . . . 118.00 no
C10 C9 H9 . . . 118.00 no
C12 C13 H13A . . . 109.00 no
C12 C13 H13B . . . 109.00 no
C12 C13 H13C . . . 109.00 no
H13A C13 H13B . . . 109.00 no
H13A C13 H13C . . . 109.00 no
H13B C13 H13C . . . 109.00 no
C10 C14 H14A . . . 109.00 no
C10 C14 H14B . . . 109.00 no
C10 C14 H14C . . . 109.00 no
H14A C14 H14B . . . 109.00 no
H14A C14 H14C . . . 109.00 no
H14B C14 H14C . . . 109.00 no

loop_
_geom_bond_atom_site_label_1
_geom_bond_atom_site_label_2
_geom_bond_site_symmetry_1
_geom_bond_site_symmetry_2
_geom_bond_distance
_geom_bond_publ_flag
O1 C7 . . 1.339(2) no
O1 C8 . . 1.427(3) no
O2 C8 . . 1.204(3) no
N1 N2 . . 1.386(2) no
N1 C1 . . 1.433(3) no
N1 C7 . . 1.344(3) no
N2 C12 . . 1.319(4) no
C1 C2 . . 1.376(3) no
C1 C6 . . 1.374(3) no
C2 C3 . . 1.387(4) no
C3 C4 . . 1.368(4) no
C4 C5 . . 1.365(4) no
C5 C6 . . 1.385(4) no
C7 C11 . . 1.372(3) no
C8 C9 . . 1.426(3) no
C9 C10 . . 1.345(3) no
C10 C11 . . 1.430(3) no
C10 C14 . . 1.493(3) no
C11 C12 . . 1.414(3) no
C12 C13 . . 1.494(4) no
C2 H2 . . 0.9300 no
C3 H3 . . 0.9300 no
C4 H4 . . 0.9300 no
C5 H5 . . 0.9300 no
C6 H6 . . 0.9300 no
C9 H9 . . 0.9300 no
C13 H13A . . 0.9600 no
C13 H13B . . 0.9600 no
C13 H13C . . 0.9600 no
C14 H14A . . 0.9600 no
C14 H14B . . 0.9600 no
C14 H14C . . 0.9600 no

loop_
_geom_hbond_atom_site_label_D
_geom_hbond_atom_site_label_H
_geom_hbond_atom_site_label_A
_geom_hbond_site_symmetry_A
_geom_hbond_distance_DH
_geom_hbond_distance_HA
_geom_hbond_distance_DA
_geom_hbond_angle_DHA
_geom_hbond_publ_flag
C3 H3 O2 6_545 0.93 2.51 3.407(3) 163 yes
C6 H6 O1 . 0.93 2.29 2.938(3) 126 yes
C14 H14C Cg3 3_565 0.96 2.75 3.506(2) 136 yes

loop_
_geom_torsion_atom_site_label_1
_geom_torsion_atom_site_label_2
_geom_torsion_atom_site_label_3
_geom_torsion_atom_site_label_4
_geom_torsion_site_symmetry_1
_geom_torsion_site_symmetry_2
_geom_torsion_site_symmetry_3
_geom_torsion_site_symmetry_4
_geom_torsion
_geom_torsion_publ_flag
C8 O1 C7 N1 . . . . 177.83(18) no
C8 O1 C7 C11 . . . . -1.5(3) no
C7 O1 C8 O2 . . . . -177.76(19) no
C7 O1 C8 C9 . . . . 2.7(3) no
C1 N1 N2 C12 . . . . 179.03(18) no
C7 N1 N2 C12 . . . . -0.1(2) no
N2 N1 C1 C2 . . . . 5.9(3) no
N2 N1 C1 C6 . . . . -173.10(19) no
C7 N1 C1 C2 . . . . -175.1(2) no
C7 N1 C1 C6 . . . . 5.8(3) no
N2 N1 C7 O1 . . . . -179.24(17) no
N2 N1 C7 C11 . . . . 0.2(2) no
C1 N1 C7 O1 . . . . 1.7(3) no
C1 N1 C7 C11 . . . . -178.87(19) no
N1 N2 C12 C11 . . . . 0.1(2) no
N1 N2 C12 C13 . . . . 179.6(2) no
N1 C1 C2 C3 . . . . -178.0(2) no
C6 C1 C2 C3 . . . . 1.0(3) no
N1 C1 C6 C5 . . . . 178.11(19) no
C2 C1 C6 C5 . . . . -0.9(3) no
C1 C2 C3 C4 . . . . -0.5(4) no
C2 C3 C4 C5 . . . . -0.2(4) no
C3 C4 C5 C6 . . . . 0.3(4) no
C4 C5 C6 C1 . . . . 0.3(3) no
O1 C7 C11 C10 . . . . -0.4(3) no
O1 C7 C11 C12 . . . . 179.28(19) no
N1 C7 C11 C10 . . . . -179.82(17) no
N1 C7 C11 C12 . . . . -0.1(2) no
O1 C8 C9 C10 . . . . -2.2(3) no
O2 C8 C9 C10 . . . . 178.3(2) no
C8 C9 C10 C11 . . . . 0.3(3) no
C8 C9 C10 C14 . . . . -179.6(2) no
C9 C10 C11 C7 . . . . 1.0(3) no
C9 C10 C11 C12 . . . . -178.6(2) no
C14 C10 C11 C7 . . . . -179.04(19) no
C14 C10 C11 C12 . . . . 1.4(4) no
C7 C11 C12 N2 . . . . 0.0(3) no
C7 C11 C12 C13 . . . . -179.5(3) no
C10 C11 C12 N2 . . . . 179.6(2) no
C10 C11 C12 C13 . . . . 0.1(5) no

loop_
_cod_related_entry_id
_cod_related_entry_database
_cod_related_entry_code
1 ChemSpider 615392
